data_7243377
loop_
_publ_author_name
'Saunders, Lucy K.'
'Pallipurath, Anuradha R.'
'Gutmann, Matthias J.'
'Nowell, Harriott'
'Zhang, Ningjin'
'Allan, David R.'

_publ_section_title
;
 A quantum crystallographic approach to short hydrogen bonds.
;
_journal_issue 35
_journal_name_full CrystEngComm
_journal_page_first 6180
_journal_page_last 6190
_journal_paper_doi 10.1039/d1ce00355k
_journal_volume 23
_journal_year 2021
_chemical_formula_moiety 'C10 H12 N4 O7'
_chemical_formula_sum 'C10 H12 N4 O7'
_chemical_formula_weight 300.229
_chemical_name_systematic 'N,N-dimethylurea 3,5-dinitrobenzoic acid 2:2'
_space_group_crystal_system monoclinic
_space_group_IT_number 15
_space_group_name_Hall '-C 2yc'
_space_group_name_H-M_alt 'C 1 2/c 1'
_symmetry_Int_Tables_number 15
_atom_sites_solution_hydrogens mixed
_atom_sites_solution_primary direct
_audit_creation_date 2020-06-04
_audit_creation_method
;
Olex2 1.3-alpha
(compiled 2020.05.22 svn.r1d9e7f8d for OlexSys, GUI svn.r6115)
;
_audit_update_record
;
2021-03-05 deposited with the CCDC.	2021-07-26 downloaded from the CCDC.
;
_cell_angle_alpha 90
_cell_angle_beta 92.5110(4)
_cell_angle_gamma 90
_cell_formula_units_Z 16
_cell_length_a 28.3783(1)
_cell_length_b 6.0988(3)
_cell_length_c 29.7998(1)
_cell_measurement_reflns_used 69509
_cell_measurement_temperature 100(2)
_cell_measurement_theta_max 46.27331728763817
_cell_measurement_theta_min 1.3196843649799979
_cell_volume 5152.6(3)
_computing_molecular_graphics 'Olex2 1.3-alpha (Dolomanov et al., 2009)'
_computing_publication_material 'Olex2 1.3-alpha (Dolomanov et al., 2009)'
_computing_structure_refinement 'olex2.refine 1.3-alpha (Bourhis et al., 2015)'
_diffrn_ambient_temperature 100(2)
_diffrn_detector 'Photon counting pixel array'
_diffrn_detector_type 'Dectris PILATUS 2M'
_diffrn_measured_fraction_theta_full 0.9998
_diffrn_measured_fraction_theta_max 0.9890
_diffrn_measurement_device 'Fixed \c 3-circle diffractometer'
_diffrn_measurement_device_type 'Fluid Film Devices'
_diffrn_measurement_method 'shutterless scans'
_diffrn_measurement_specimen_support 'MiTeGen MicroMount'
_diffrn_radiation_monochromator 'Silicon 111'
_diffrn_radiation_wavelength 0.6889
_diffrn_reflns_av_R_equivalents 0.0457
_diffrn_reflns_av_unetI/netI 0.0386
_diffrn_reflns_limit_h_max 59
_diffrn_reflns_limit_h_min -59
_diffrn_reflns_limit_k_max 12
_diffrn_reflns_limit_k_min 0
_diffrn_reflns_limit_l_max 62
_diffrn_reflns_limit_l_min 0
_diffrn_reflns_number 24743
_diffrn_reflns_point_group_measured_fraction_full 0.9998
_diffrn_reflns_point_group_measured_fraction_max 0.9890
_diffrn_reflns_theta_full 24.4148
_diffrn_reflns_theta_max 46.35
_diffrn_reflns_theta_min 1.33
_diffrn_source Synchrotron
_diffrn_source_details 'Allan et al. (2017)'
_diffrn_source_type 'Diamond Light Source Beamline I19-1'
_exptl_absorpt_coefficient_mu 0.081
_exptl_absorpt_correction_T_max 1.069
_exptl_absorpt_correction_T_min 0.945
_exptl_absorpt_correction_type multi-scan
_exptl_absorpt_process_details
;
 R.H. Blessing, Acta Cryst. (1995), A51, 33-38
;
_exptl_crystal_colour colourless
_exptl_crystal_density_diffrn 1.548
_exptl_crystal_density_meas ?
_exptl_crystal_description needle
_exptl_crystal_F_000 2496
_exptl_crystal_recrystallization_method 'Re-crystallisation from solvent: ethanol'
_exptl_crystal_size_max 0.055
_exptl_crystal_size_mid 0.052
_exptl_crystal_size_min 0.025
_refine_diff_density_max 0.2464
_refine_diff_density_min -0.3705
_refine_diff_density_rms 0.0530
_refine_ls_d_res_high 0.4761
_refine_ls_d_res_low 14.8856
_refine_ls_goodness_of_fit_ref 0.7239
_refine_ls_hydrogen_treatment mixed
_refine_ls_matrix_type full
_refine_ls_number_constraints 0
_refine_ls_number_parameters 595
_refine_ls_number_reflns 24742
_refine_ls_number_restraints 0
_refine_ls_restrained_S_all 0.7239
_refine_ls_R_factor_all 0.0466
_refine_ls_R_factor_gt 0.0279
_refine_ls_shift/su_max 1.0669
_refine_ls_shift/su_mean 0.0789
_refine_ls_structure_factor_coef Fsqd
_refine_ls_weighting_details 'w=1/[\s^2^(Fo^2^)+(0.0746P)^2^+0.1103P] where P=(Fo^2^+2Fc^2^)/3'
_refine_ls_weighting_scheme calc
_refine_ls_wR_factor_gt 0.0840
_refine_ls_wR_factor_ref 0.0963
_reflns_Friedel_coverage 0.0
_reflns_limit_h_max 59
_reflns_limit_h_min -59
_reflns_limit_k_max 12
_reflns_limit_k_min 0
_reflns_limit_l_max 62
_reflns_limit_l_min 0
_reflns_number_gt 17697
_reflns_number_total 24742
_reflns_threshold_expression I>=2u(I)
_cod_data_source_file d1ce00355k2.cif
_cod_data_source_block system3_HAR
_cod_depositor_comments
;
The following automatic conversions were performed:

data item '_exptl_crystal_density_meas' value 'not measured' was
changed to '?' -- the value is perceived as not measured.

Automatic conversion script
Id: cif_fix_values 7556 2019-12-06 15:28:31Z antanas 

 Adding full bibliography for 7243373--7243378.cif.

2024-06-28
Z value and formula fixed to values more according to usual
chemical conventions.                 miguel
;
_cod_original_formula_sum 'C20 H24 N8 O14'
_cod_original_formula_weight 600.459
_cod_original_formula_moiety '2(C10 H12 N4 O7)'
_cod_original_formula_units_Z 8
_cod_database_code 7243377
_shelx_estimated_absorpt_t_min 0.995
_shelx_estimated_absorpt_t_max 0.998
_exptl_sortav_scale_factor_max 1.952
_exptl_sortav_scale_factor_min 0.191
_olex2_refinement_description
;
1. Fixed Uiso
 At 1.5 times of:
  All C(H,H,H) groups
  Initial refinement with olex2.refine G-N. 
;
_olex2_submission_special_instructions 'No special instructions were received'

loop_
_space_group_symop_id
_space_group_symop_operation_xyz
1 x,y,z
2 -x,y,-z+1/2
3 -x,-y,-z
4 x,-y,z-1/2
5 x+1/2,y+1/2,z
6 -x+1/2,y+1/2,-z+1/2
7 -x+1/2,-y+1/2,-z
8 x+1/2,-y+1/2,z-1/2

loop_
_atom_site_label
_atom_site_type_symbol
_atom_site_fract_x
_atom_site_fract_y
_atom_site_fract_z
_atom_site_U_iso_or_equiv
_atom_site_adp_type
_atom_site_occupancy
_atom_site_refinement_flags_posn
H5 H 0.1328(3) 0.4533(14) 0.2048(3) 0.039(2) Uani 1.000000 .
H7 H 0.2350(3) -0.0644(13) 0.2250(3) 0.047(2) Uani 1.000000 .
H12 H 0.1261(3) 0.4845(14) -0.0160(3) 0.047(2) Uani 1.000000 .
H3 H 0.2659(3) 0.4800(15) 0.1391(3) 0.045(2) Uani 1.000000 .
H14 H 0.0719(3) 0.9212(15) 0.0843(3) 0.044(2) Uani 1.000000 .
H8a H 0.0077(4) 0.1588(16) 0.0382(4) 0.050(3) Uani 1.000000 .
H10 H 0.2023(3) 1.0751(15) 0.0216(3) 0.051(2) Uani 1.000000 .
H5a H 0.0748(4) -0.5538(14) 0.2870(4) 0.059(3) Uani 1.000000 .
H5b H 0.1094(3) -0.3174(16) 0.2785(4) 0.051(3) Uani 1.000000 .
H20a H -0.1176(5) 0.3533(15) 0.1171(5) 0.091(5) Uani 1.000000 .
H19a H -0.0829(4) -0.2150(15) 0.0495(3) 0.058(3) Uani 1.000000 .
H8b H -0.0180(4) -0.0980(14) 0.0499(4) 0.059(3) Uani 1.000000 .
H20b H -0.1572(3) 0.141(2) 0.1092(4) 0.075(4) Uani 1.000000 .
H19b H -0.0798(5) -0.2604(18) 0.1086(4) 0.090(4) Uani 1.000000 .
H19c H -0.1343(4) -0.1957(17) 0.0805(5) 0.081(4) Uani 1.000000 .
H20c H -0.1167(5) 0.119(2) 0.1514(3) 0.090(5) Uani 1.000000 .
H1 H 0.0825(4) 0.044(2) 0.2710(4) 0.045(3) Uani 1.000000 .
H16a H 0.0233(4) -0.6517(19) 0.3324(5) 0.092(4) Uani 1.000000 .
H16b H -0.0337(6) -0.600(3) 0.3368(8) 0.137(7) Uani 1.000000 .
H16c H -0.0113(10) -0.644(2) 0.2863(5) 0.156(10) Uani 1.000000 .
H9 H -0.0100(5) 0.487(2) 0.0694(4) 0.057(4) Uani 1.000000 .
C6 C 0.180611(10) 0.18228(5) 0.218607(10) 0.01652(4) Uani 1.000000 .
C4 C 0.198555(11) 0.48545(5) 0.171405(10) 0.01677(4) Uani 1.000000 .
N2 N 0.298576(10) 0.09437(5) 0.170851(10) 0.01994(4) Uani 1.000000 .
C5 C 0.167296(11) 0.38233(5) 0.199121(11) 0.01712(4) Uani 1.000000 .
C3 C 0.242118(11) 0.39786(5) 0.161683(11) 0.01779(4) Uani 1.000000 .
O1 O 0.107178(9) 0.14807(4) 0.252375(10) 0.02155(4) Uani 1.000000 .
O2 O 0.159274(10) -0.12560(5) 0.261683(11) 0.02581(5) Uani 1.000000 .
C2 C 0.253863(10) 0.19912(5) 0.181822(10) 0.01686(4) Uani 1.000000 .
C1 C 0.147783(11) 0.05450(5) 0.246781(11) 0.01823(4) Uani 1.000000 .
N1 N 0.184357(11) 0.69311(4) 0.149634(10) 0.01920(4) Uani 1.000000 .
O5 O 0.308761(11) -0.07968(5) 0.189177(11) 0.02734(5) Uani 1.000000 .
O3 O 0.213194(11) 0.78801(5) 0.127373(10) 0.02481(5) Uani 1.000000 .
C7 C 0.224415(11) 0.09072(5) 0.210363(10) 0.01699(4) Uani 1.000000 .
O6 O 0.322915(11) 0.18632(6) 0.143940(12) 0.02867(6) Uani 1.000000 .
O4 O 0.144480(11) 0.76094(5) 0.155368(11) 0.02615(5) Uani 1.000000 .
O9 O 0.020990(10) 0.60426(4) 0.065044(10) 0.02203(4) Uani 1.000000 .
O10 O 0.052843(11) 0.35370(4) 0.020326(10) 0.02253(4) Uani 1.000000 .
C14 C 0.098211(12) 0.87719(5) 0.060092(11) 0.01855(4) Uani 1.000000 .
N3 N 0.141199(12) 1.21204(5) 0.082232(11) 0.02293(5) Uani 1.000000 .
C12 C 0.128683(12) 0.63287(6) 0.004519(11) 0.01996(5) Uani 1.000000 .
C8 C 0.053429(11) 0.53220(5) 0.039421(11) 0.01807(4) Uani 1.000000 .
C9 C 0.136819(12) 1.01251(5) 0.054692(11) 0.01946(5) Uani 1.000000 .
O8 O 0.111004(12) 1.24779(5) 0.109371(11) 0.02893(6) Uani 1.000000 .
C13 C 0.094139(11) 0.68616(5) 0.034528(11) 0.01765(4) Uani 1.000000 .
C10 C 0.171531(13) 0.96784(6) 0.024704(12) 0.02262(5) Uani 1.000000 .
C11 C 0.166280(12) 0.77520(6) 0.000153(12) 0.02223(5) Uani 1.000000 .
O7 O 0.174683(13) 1.33352(5) 0.076076(12) 0.03022(6) Uani 1.000000 .
N4 N 0.202248(13) 0.71920(8) -0.031919(14) 0.03076(7) Uani 1.000000 .
O12 O 0.229316(15) 0.86449(9) -0.042569(15) 0.04136(9) Uani 1.000000 .
O11 O 0.203017(14) 0.53187(8) -0.046319(16) 0.04141(9) Uani 1.000000 .
O14 O -0.048319(10) 0.38127(4) 0.079219(11) 0.02285(5) Uani 1.000000 .
N7 N -0.089713(11) 0.07044(4) 0.088287(10) 0.02042(4) Uani 1.000000 .
C18 C -0.052164(11) 0.17605(5) 0.073218(11) 0.01748(4) Uani 1.000000 .
N8 N -0.019569(13) 0.06648(5) 0.050764(13) 0.02554(6) Uani 1.000000 .
C20 C -0.121367(14) 0.17926(6) 0.118456(13) 0.02310(6) Uani 1.000000 .
C19 C -0.09640(2) -0.16281(6) 0.081377(18) 0.03498(11) Uani 1.000000 .
O13 O 0.049095(10) -0.04809(5) 0.296317(11) 0.02456(5) Uani 1.000000 .
N5 N 0.077739(12) -0.38945(6) 0.284784(14) 0.02690(6) Uani 1.000000 .
C15 C 0.043666(12) -0.25376(6) 0.298184(12) 0.02069(5) Uani 1.000000 .
N6 N 0.003592(12) -0.33575(6) 0.313526(14) 0.02644(6) Uani 1.000000 .
C16 C -0.005249(18) -0.56955(8) 0.317045(18) 0.03234(8) Uani 1.000000 .
C17 C -0.033095(16) -0.18442(9) 0.326145(19) 0.03285(9) Uani 1.000000 .
H17a H -0.0201(6) -0.069(3) 0.3534(6) 0.126(7) Uani 1.000000 .
H17b H -0.0427(7) -0.082(3) 0.3021(5) 0.152(9) Uani 1.000000 .
H17c H -0.0615(6) -0.258(2) 0.3382(10) 0.182(11) Uani 1.000000 .

loop_
_atom_site_aniso_label
_atom_site_aniso_U_11
_atom_site_aniso_U_22
_atom_site_aniso_U_33
_atom_site_aniso_U_12
_atom_site_aniso_U_13
_atom_site_aniso_U_23
H5 0.024(4) 0.044(5) 0.052(5) 0.019(3) 0.009(3) 0.007(4)
H7 0.045(5) 0.027(4) 0.070(6) 0.006(3) 0.006(4) 0.031(4)
H12 0.056(6) 0.035(5) 0.049(5) -0.000(4) 0.009(4) -0.025(4)
H3 0.047(5) 0.043(5) 0.045(5) -0.005(4) 0.027(4) 0.012(4)
H14 0.035(4) 0.049(5) 0.049(5) 0.002(4) 0.015(4) -0.017(4)
H8a 0.044(5) 0.039(5) 0.067(7) -0.012(4) 0.019(5) 0.012(5)
H10 0.028(4) 0.054(6) 0.071(6) -0.027(4) 0.002(4) -0.000(5)
H5a 0.076(8) 0.019(4) 0.081(8) 0.006(4) -0.002(6) 0.012(4)
H5b 0.021(4) 0.050(6) 0.083(8) -0.008(4) 0.010(4) -0.006(5)
H20a 0.100(9) 0.023(5) 0.156(13) 0.004(5) 0.080(9) -0.019(6)
H19a 0.084(7) 0.041(5) 0.051(5) -0.017(5) 0.030(5) -0.021(4)
H8b 0.075(7) 0.018(4) 0.088(8) 0.016(4) 0.039(7) 0.013(4)
H20b 0.030(5) 0.119(11) 0.077(8) -0.006(6) 0.010(5) -0.023(7)
H19b 0.157(14) 0.042(6) 0.072(8) 0.026(7) 0.021(9) 0.018(6)
H19c 0.059(7) 0.046(6) 0.142(12) -0.032(5) 0.062(7) -0.028(7)
H20c 0.111(10) 0.132(12) 0.027(5) 0.063(9) 0.027(6) 0.021(6)
H1 0.042(7) 0.041(7) 0.051(8) 0.011(6) -0.008(7) 0.004(6)
H16a 0.059(7) 0.064(7) 0.149(12) -0.003(6) -0.042(8) 0.042(7)
H16b 0.085(11) 0.085(11) 0.25(2) -0.025(8) 0.098(13) 0.020(12)
H16c 0.33(3) 0.084(11) 0.053(8) -0.047(14) -0.038(12) -0.018(7)
H9 0.081(11) 0.044(7) 0.043(7) 0.021(8) -0.018(7) -0.021(6)
C6 0.01552(9) 0.01689(9) 0.01716(10) 0.00025(7) 0.00090(7) 0.00076(7)
C4 0.01791(10) 0.01562(8) 0.01671(10) -0.00026(7) -0.00024(8) 0.00046(7)
N2 0.01783(9) 0.02258(10) 0.01964(10) 0.00247(8) 0.00343(8) -0.00032(8)
C5 0.01615(9) 0.01707(9) 0.01813(10) 0.00111(7) 0.00052(8) 0.00051(8)
C3 0.01800(10) 0.01738(9) 0.01808(11) -0.00071(8) 0.00180(8) 0.00082(8)
O1 0.01727(8) 0.01927(9) 0.02840(12) 0.00069(7) 0.00417(8) 0.00063(8)
O2 0.01951(10) 0.02559(11) 0.03273(13) 0.00365(8) 0.00572(9) 0.01224(10)
C2 0.01612(9) 0.01745(9) 0.01709(10) 0.00061(7) 0.00157(7) -0.00021(8)
C1 0.01596(9) 0.01917(10) 0.01963(11) 0.00051(8) 0.00147(8) 0.00218(8)
N1 0.02305(11) 0.01587(8) 0.01850(10) 0.00059(7) -0.00120(8) 0.00072(7)
O5 0.02356(11) 0.02883(12) 0.03010(13) 0.00930(9) 0.00646(9) 0.00625(10)
O3 0.03063(12) 0.01922(9) 0.02467(11) -0.00183(8) 0.00221(9) 0.00432(8)
C7 0.01640(9) 0.01693(9) 0.01767(10) 0.00091(7) 0.00094(8) 0.00089(8)
O6 0.02546(12) 0.03072(13) 0.03086(14) 0.00386(10) 0.01282(10) 0.00397(10)
O4 0.02580(11) 0.02278(10) 0.02978(13) 0.00604(9) 0.00038(9) 0.00544(9)
O9 0.02174(10) 0.01660(8) 0.02807(12) -0.00064(7) 0.00474(8) -0.00482(8)
O10 0.02747(11) 0.01682(8) 0.02373(10) -0.00251(7) 0.00598(8) -0.00470(7)
C14 0.02010(11) 0.01686(9) 0.01849(11) 0.00038(8) -0.00129(8) -0.00210(8)
N3 0.02776(13) 0.01840(9) 0.02186(11) -0.00119(9) -0.00772(9) -0.00200(8)
C12 0.01989(11) 0.02102(11) 0.01889(11) -0.00037(9) 0.00012(9) -0.00356(9)
C8 0.02058(11) 0.01506(9) 0.01854(11) 0.00015(8) 0.00048(8) -0.00146(8)
C9 0.02079(11) 0.01800(10) 0.01920(11) -0.00106(8) -0.00369(9) -0.00128(8)
O8 0.03363(14) 0.02506(11) 0.02767(13) 0.00089(10) -0.00365(11) -0.00932(10)
C13 0.01886(10) 0.01631(9) 0.01767(10) 0.00027(8) -0.00062(8) -0.00148(8)
C10 0.02056(12) 0.02517(13) 0.02191(13) -0.00450(10) -0.00160(10) -0.00161(10)
C11 0.01962(11) 0.02674(13) 0.02027(12) -0.00243(10) 0.00020(9) -0.00296(10)
O7 0.03680(15) 0.02285(11) 0.03027(14) -0.00877(10) -0.00700(12) -0.00182(10)
N4 0.02331(13) 0.04262(19) 0.02666(14) -0.00471(13) 0.00480(11) -0.00839(13)
O12 0.03386(17) 0.0563(2) 0.03491(18) -0.01386(16) 0.01245(14) -0.00724(17)
O11 0.03009(15) 0.0507(2) 0.0444(2) -0.00415(15) 0.01198(14) -0.02195(18)
O14 0.02256(10) 0.01397(7) 0.03247(13) 0.00009(7) 0.00636(9) -0.00287(8)
N7 0.02665(12) 0.01414(8) 0.02100(11) -0.00061(8) 0.00705(9) -0.00096(7)
C18 0.02130(11) 0.01286(8) 0.01842(10) 0.00159(7) 0.00255(8) -0.00013(7)
N8 0.03026(14) 0.01492(9) 0.03251(15) 0.00129(9) 0.01349(12) -0.00139(9)
C20 0.02497(13) 0.01930(11) 0.02552(14) 0.00236(10) 0.00669(11) -0.00152(10)
C19 0.0531(3) 0.01701(11) 0.0369(2) -0.00850(14) 0.0254(2) -0.00677(12)
O13 0.02053(10) 0.02061(9) 0.03326(13) -0.00081(7) 0.00948(9) -0.00174(9)
N5 0.02148(12) 0.02196(11) 0.03746(17) 0.00245(9) 0.00348(11) -0.00155(11)
C15 0.01710(10) 0.02073(11) 0.02434(13) -0.00051(8) 0.00207(9) -0.00000(9)
N6 0.02004(11) 0.02475(12) 0.03486(17) -0.00270(9) 0.00493(10) 0.00385(11)
C16 0.0338(2) 0.02790(16) 0.0351(2) -0.00827(14) -0.00182(16) 0.00700(15)
C17 0.02322(15) 0.0396(2) 0.0366(2) 0.00297(14) 0.01113(14) 0.00675(17)
H17a 0.100(11) 0.155(15) 0.124(15) 0.033(11) 0.005(11) -0.080(13)
H17b 0.175(17) 0.201(18) 0.083(11) 0.159(16) 0.050(11) 0.050(11)
H17c 0.085(11) 0.055(8) 0.42(3) -0.006(7) 0.155(16) -0.024(14)

loop_
_atom_type_symbol
_atom_type_scat_dispersion_real
_atom_type_scat_dispersion_imag
_atom_type_scat_Cromer_Mann_a1
_atom_type_scat_Cromer_Mann_a2
_atom_type_scat_Cromer_Mann_a3
_atom_type_scat_Cromer_Mann_a4
_atom_type_scat_Cromer_Mann_b1
_atom_type_scat_Cromer_Mann_b2
_atom_type_scat_Cromer_Mann_b3
_atom_type_scat_Cromer_Mann_b4
_atom_type_scat_Cromer_Mann_c
_atom_type_scat_source
_atom_type_scat_dispersion_source
H 0.00000 0.00000 0.49300 0.32291 0.14019 0.04081 10.51090 26.12570 3.14236 57.79970 0.0030380000826 'International Tables Volume C Table 6.1.1.4 (pp. 500-502)' custom
C 0.00285 0.00150 2.31000 1.02000 1.58860 0.86500 20.84390 10.20750 0.56870 51.65120 0.215599998832 'International Tables Volume C Table 6.1.1.4 (pp. 500-502)' custom
O 0.01010 0.00566 3.04850 2.28680 1.54630 0.86700 13.27710 5.70110 0.32390 32.90890 0.250800013542 'International Tables Volume C Table 6.1.1.4 (pp. 500-502)' custom
N 0.00565 0.00308 12.21260 3.13220 2.01250 1.16630 0.00570 9.89330 28.99750 0.58260 -11.5290002823 'International Tables Volume C Table 6.1.1.4 (pp. 500-502)' custom

loop_
_geom_angle_atom_site_label_1
_geom_angle_atom_site_label_2
_geom_angle_atom_site_label_3
_geom_angle
_geom_angle_site_symmetry_1
_geom_angle_site_symmetry_3
_geom_angle_publ_flag
O13 H1 O1 169.6(11) . . ?
O14 H9 O9 169.5(10) . . ?
C1 C6 C5 121.57(3) . . ?
C7 C6 C5 120.25(3) . . ?
C7 C6 C1 118.10(3) . . ?
C3 C4 C5 123.19(3) . . ?
N1 C4 C5 118.84(3) . . ?
N1 C4 C3 117.92(3) . . ?
O5 N2 C2 117.87(3) . . ?
O6 N2 C2 117.79(3) . . ?
O6 N2 O5 124.34(3) . . ?
C4 C5 C6 118.34(3) . . ?
C2 C3 C4 116.44(3) . . ?
C3 C2 N2 118.49(3) . . ?
C7 C2 N2 118.60(3) . . ?
C7 C2 C3 122.86(3) . . ?
O1 C1 C6 114.74(3) . . ?
O2 C1 C6 120.49(3) . . ?
O2 C1 O1 124.74(3) . . ?
O3 N1 C4 118.06(3) . . ?
O4 N1 C4 117.80(3) . . ?
O4 N1 O3 124.14(3) . . ?
C2 C7 C6 118.90(3) . . ?
C13 C14 C9 118.75(3) . . ?
O8 N3 C9 118.17(3) . . ?
O7 N3 C9 117.66(4) . . ?
O7 N3 O8 124.17(3) . . ?
C11 C12 C13 118.69(3) . . ?
O10 C8 O9 125.24(3) . . ?
C13 C8 O9 114.46(3) . . ?
C13 C8 O10 120.29(3) . . ?
N3 C9 C14 118.41(3) . . ?
C10 C9 C14 123.06(3) . . ?
C10 C9 N3 118.53(3) . . ?
C12 C13 C14 120.11(3) . . ?
C8 C13 C14 121.03(3) . . ?
C8 C13 C12 118.85(3) . . ?
C11 C10 C9 116.31(3) . . ?
C10 C11 C12 123.08(3) . . ?
N4 C11 C12 118.37(3) . . ?
N4 C11 C10 118.55(3) . . ?
O12 N4 C11 117.54(4) . . ?
O11 N4 C11 118.03(4) . . ?
O11 N4 O12 124.43(4) . . ?
C20 N7 C18 120.56(3) . . ?
C19 N7 C18 121.72(3) . . ?
C19 N7 C20 117.01(3) . . ?
N7 C18 O14 119.48(3) . . ?
N8 C18 O14 120.28(3) . . ?
N8 C18 N7 120.21(3) . . ?
N5 C15 O13 120.39(3) . . ?
N6 C15 O13 119.43(3) . . ?
N6 C15 N5 120.18(3) . . ?
C16 N6 C15 122.85(4) . . ?
C17 N6 C15 118.65(3) . . ?
C17 N6 C16 118.48(4) . . ?

loop_
_geom_bond_atom_site_label_1
_geom_bond_atom_site_label_2
_geom_bond_distance
_geom_bond_site_symmetry_2
_geom_bond_publ_flag
C6 C5 1.3962(4) . ?
C6 C1 1.4996(4) . ?
C6 C7 1.3943(4) . ?
C4 C5 1.3888(4) . ?
C4 C3 1.3889(4) . ?
C4 N1 1.4711(4) . ?
N2 C2 1.4702(4) . ?
N2 O5 1.2226(4) . ?
N2 O6 1.2179(4) . ?
C3 C2 1.3867(4) . ?
O1 C1 1.3031(4) . ?
O2 C1 1.2237(4) . ?
C2 C7 1.3860(4) . ?
N1 O3 1.2216(4) . ?
N1 O4 1.2239(4) . ?
O9 C8 1.2982(4) . ?
O10 C8 1.2281(4) . ?
C14 C9 1.3867(5) . ?
C14 C13 1.3940(4) . ?
N3 C9 1.4700(4) . ?
N3 O8 1.2233(5) . ?
N3 O7 1.2251(5) . ?
C12 C13 1.3940(5) . ?
C12 C11 1.3860(5) . ?
C8 C13 1.5008(4) . ?
C9 C10 1.3858(5) . ?
C10 C11 1.3886(5) . ?
C11 N4 1.4688(5) . ?
N4 O12 1.2237(6) . ?
N4 O11 1.2209(6) . ?
O14 C18 1.2684(4) . ?
N7 C18 1.3394(4) . ?
N7 C20 1.4582(4) . ?
N7 C19 1.4486(5) . ?
C18 N8 1.3431(4) . ?
O13 C15 1.2653(4) . ?
N5 C15 1.3465(5) . ?
C15 N6 1.3409(5) . ?
N6 C16 1.4524(6) . ?
N6 C17 1.4530(6) . ?
